data_7031314
loop_
_publ_author_name
'Arnold, Polly L.'
'Cadenbach, Thomas'
'Marr, Isobel H.'
'Fyfe, Andrew A.'
'Bell, Nicola L.'
'Bellabarba, Ronan'
'Tooze, Robert P.'
'Love, Jason B.'

_publ_section_title
;
 Homo- and heteroleptic alkoxycarbene f-element complexes and their
 reactivity towards acidic N-H and C-H bonds.
;
_journal_issue 38
_journal_name_full 'Dalton transactions (Cambridge, England : 2003)'
_journal_page_first 14346
_journal_page_last 14358
_journal_paper_doi 10.1039/c4dt01442a
_journal_volume 43
_journal_year 2014
_chemical_formula_moiety 'C24 H32 N3 O Y'
_chemical_formula_sum 'C24 H32 N3 O Y'
_chemical_formula_weight 467.43
_chemical_name_systematic
;
 ?
;
_space_group_crystal_system monoclinic
_space_group_IT_number 15
_space_group_name_Hall '-C 2yc'
_space_group_name_H-M_alt 'C 1 2/c 1'
_symmetry_space_group_name_Hall '-C 2yc'
_symmetry_space_group_name_H-M 'C 1 2/c 1'
_atom_sites_solution_hydrogens geom
_audit_creation_method SHELXL-2014
_cell_angle_alpha 90
_cell_angle_beta 92.453(3)
_cell_angle_gamma 90
_cell_formula_units_Z 8
_cell_length_a 17.5456(5)
_cell_length_b 15.6123(5)
_cell_length_c 16.8818(5)
_cell_measurement_reflns_used 4542
_cell_measurement_temperature 173(2)
_cell_measurement_theta_max 29.2620
_cell_measurement_theta_min 3.7350
_cell_volume 4620.1(2)
_computing_cell_refinement
;
CrysAlisPro, Oxford Diffraction Ltd.,
Version 1.171.34.40 (release 27-08-2010 CrysAlis171 .NET)
(compiled Aug 27 2010,11:50:40)
;
_computing_data_collection
;
CrysAlisPro, Oxford Diffraction Ltd.,
Version 1.171.34.40 (release 27-08-2010 CrysAlis171 .NET)
(compiled Aug 27 2010,11:50:40)
;
_computing_data_reduction
;
CrysAlisPro, Oxford Diffraction Ltd.,
Version 1.171.34.40 (release 27-08-2010 CrysAlis171 .NET)
(compiled Aug 27 2010,11:50:40)
;
_computing_molecular_graphics ortep
_computing_publication_material ortep
_computing_structure_refinement 'SHELXL-2014 (Sheldrick, SHELXL-2014)'
_computing_structure_solution SIR-92
_diffrn_ambient_temperature 173(2)
_diffrn_detector_area_resol_mean 16.1042
_diffrn_measured_fraction_theta_full 0.997
_diffrn_measured_fraction_theta_max 0.997
_diffrn_measurement_device_type 'Xcalibur, Eos'
_diffrn_measurement_method '\w scans'
_diffrn_radiation_monochromator graphite
_diffrn_radiation_source 'Enhance (Mo) X-ray Source'
_diffrn_radiation_type MoK\a
_diffrn_radiation_wavelength 0.71073
_diffrn_reflns_av_R_equivalents 0.0316
_diffrn_reflns_av_unetI/netI 0.0408
_diffrn_reflns_Laue_measured_fraction_full 0.997
_diffrn_reflns_Laue_measured_fraction_max 0.997
_diffrn_reflns_limit_h_max 22
_diffrn_reflns_limit_h_min -21
_diffrn_reflns_limit_k_max 19
_diffrn_reflns_limit_k_min -19
_diffrn_reflns_limit_l_max 21
_diffrn_reflns_limit_l_min -21
_diffrn_reflns_number 15469
_diffrn_reflns_point_group_measured_fraction_full 0.997
_diffrn_reflns_point_group_measured_fraction_max 0.997
_diffrn_reflns_theta_full 27.000
_diffrn_reflns_theta_max 27.059
_diffrn_reflns_theta_min 3.021
_exptl_absorpt_coefficient_mu 2.543
_exptl_absorpt_correction_T_max 0.46100
_exptl_absorpt_correction_T_min 0.28000
_exptl_absorpt_correction_type multi-scan
_exptl_absorpt_process_details
;
CrysAlisPro, Agilent Technologies,
Version 1.171.36.24 (release 03-12-2012 CrysAlis171 .NET)
(compiled Dec  3 2012,18:21:49)
Empirical absorption correction using spherical harmonics,
 implemented in SCALE3 ABSPACK scaling algorithm.
;
_exptl_crystal_colour colourless
_exptl_crystal_density_diffrn 1.344
_exptl_crystal_density_method 'not measured'
_exptl_crystal_description block
_exptl_crystal_F_000 1952
_exptl_crystal_size_max 0.9355
_exptl_crystal_size_mid 0.4335
_exptl_crystal_size_min 0.3184
_refine_diff_density_max 0.334
_refine_diff_density_min -0.357
_refine_diff_density_rms 0.059
_refine_ls_extinction_method none
_refine_ls_goodness_of_fit_ref 1.026
_refine_ls_hydrogen_treatment constr
_refine_ls_matrix_type full
_refine_ls_number_parameters 266
_refine_ls_number_reflns 5055
_refine_ls_number_restraints 0
_refine_ls_restrained_S_all 1.026
_refine_ls_R_factor_all 0.0513
_refine_ls_R_factor_gt 0.0318
_refine_ls_shift/su_max 0.002
_refine_ls_shift/su_mean 0.000
_refine_ls_structure_factor_coef Fsqd
_refine_ls_weighting_details 'w=1/[\s^2^(Fo^2^)+(0.0362P)^2^+2.8835P] where P=(Fo^2^+2Fc^2^)/3'
_refine_ls_weighting_scheme calc
_refine_ls_wR_factor_gt 0.0716
_refine_ls_wR_factor_ref 0.0777
_reflns_Friedel_coverage 0.000
_reflns_number_gt 3950
_reflns_number_total 5055
_reflns_threshold_expression 'I > 2\s(I)'
_cod_data_source_file c4dt01442a2.cif
_cod_data_source_block 5
_cod_depositor_comments 'Adding full bibliography for 7031309--7031319.cif.'
_cod_database_code 7031314
_shelx_space_group_comment
;
The symmetry employed for this shelxl refinement is uniquely defined
by the following loop, which should always be used as a source of
symmetry information in preference to the above space-group names.
They are only intended as comments.
;
_shelxl_version_number 2014-3

loop_
_space_group_symop_operation_xyz
'x, y, z'
'-x, y, -z+1/2'
'x+1/2, y+1/2, z'
'-x+1/2, y+1/2, -z+1/2'
'-x, -y, -z'
'x, -y, z-1/2'
'-x+1/2, -y+1/2, -z'
'x+1/2, -y+1/2, z-1/2'

loop_
_atom_site_label
_atom_site_type_symbol
_atom_site_fract_x
_atom_site_fract_y
_atom_site_fract_z
_atom_site_U_iso_or_equiv
_atom_site_adp_type
_atom_site_occupancy
_atom_site_site_symmetry_order
_atom_site_calc_flag
_atom_site_refinement_flags_posn
_atom_site_refinement_flags_adp
Y1 Y 0.82346(2) 0.45455(2) 0.43386(2) 0.02290(7) Uani 1 1 d . .
O1 O 0.82681(8) 0.57141(10) 0.37783(9) 0.0271(4) Uani 1 1 d . .
N1 N 0.71988(11) 0.40413(13) 0.35297(12) 0.0310(5) Uani 1 1 d . .
N2 N 0.70265(10) 0.67907(12) 0.31470(11) 0.0253(4) Uani 1 1 d . .
N3 N 0.59754(10) 0.64354(12) 0.36878(11) 0.0265(4) Uani 1 1 d . .
C1 C 0.84109(12) 0.65198(15) 0.34649(13) 0.0273(5) Uani 1 1 d . .
C2 C 0.77910(12) 0.67329(16) 0.28228(13) 0.0280(5) Uani 1 1 d . .
H2A H 0.7916 0.7285 0.2571 0.034 Uiso 1 1 calc R U
H2B H 0.7788 0.6285 0.2408 0.034 Uiso 1 1 calc R U
C3 C 0.66129(12) 0.61358(15) 0.33872(13) 0.0263(5) Uani 1 1 d . .
H3A H 0.6749 0.5549 0.3351 0.032 Uiso 1 1 calc R U
C4 C 0.66421(13) 0.75358(15) 0.33045(14) 0.0318(5) Uani 1 1 d . .
H4A H 0.6810 0.8101 0.3198 0.038 Uiso 1 1 calc R U
C5 C 0.59833(13) 0.73168(15) 0.36379(15) 0.0329(6) Uani 1 1 d . .
H5A H 0.5599 0.7697 0.3806 0.039 Uiso 1 1 calc R U
C6 C 0.53785(13) 0.58979(15) 0.40388(15) 0.0324(6) Uani 1 1 d . .
H6A H 0.5554 0.5289 0.4029 0.039 Uiso 1 1 calc R U
C7 C 0.52989(15) 0.61539(17) 0.48990(15) 0.0391(6) Uani 1 1 d . .
H7A H 0.5789 0.6075 0.5191 0.059 Uiso 1 1 calc R U
H7B H 0.4910 0.5795 0.5136 0.059 Uiso 1 1 calc R U
H7C H 0.5146 0.6757 0.4926 0.059 Uiso 1 1 calc R U
C8 C 0.46373(15) 0.5957(2) 0.35542(17) 0.0492(7) Uani 1 1 d . .
H8A H 0.4701 0.5697 0.3033 0.074 Uiso 1 1 calc R U
H8B H 0.4493 0.6560 0.3487 0.074 Uiso 1 1 calc R U
H8C H 0.4237 0.5653 0.3828 0.074 Uiso 1 1 calc R U
C9 C 0.91719(13) 0.65123(19) 0.30501(17) 0.0427(7) Uani 1 1 d . .
H9A H 0.9590 0.6414 0.3443 0.064 Uiso 1 1 calc R U
H9B H 0.9245 0.7065 0.2788 0.064 Uiso 1 1 calc R U
H9C H 0.9166 0.6053 0.2654 0.064 Uiso 1 1 calc R U
C10 C 0.84284(15) 0.71890(17) 0.41201(15) 0.0394(6) Uani 1 1 d . .
H10A H 0.7944 0.7178 0.4389 0.059 Uiso 1 1 calc R U
H10B H 0.8504 0.7758 0.3890 0.059 Uiso 1 1 calc R U
H10C H 0.8849 0.7063 0.4503 0.059 Uiso 1 1 calc R U
C11 C 0.71322(16) 0.42166(16) 0.27345(15) 0.0373(6) Uani 1 1 d . .
H11A H 0.7531 0.4439 0.2432 0.045 Uiso 1 1 calc R U
C12 C 0.64165(19) 0.40282(19) 0.24349(19) 0.0544(9) Uani 1 1 d . .
H12A H 0.6231 0.4100 0.1902 0.065 Uiso 1 1 calc R U
C13 C 0.60118(16) 0.3711(2) 0.3060(2) 0.0579(9) Uani 1 1 d . .
H13A H 0.5497 0.3522 0.3038 0.070 Uiso 1 1 calc R U
C14 C 0.64989(14) 0.37253(17) 0.37100(18) 0.0427(7) Uani 1 1 d . .
H14A H 0.6370 0.3540 0.4223 0.051 Uiso 1 1 calc R U
C15 C 0.75809(15) 0.5443(2) 0.54954(15) 0.0429(7) Uani 1 1 d . .
H15A H 0.7395 0.6047 0.5444 0.052 Uiso 1 1 calc R U
C16 C 0.71326(15) 0.4724(2) 0.53905(16) 0.0441(7) Uani 1 1 d . .
H16A H 0.6571 0.4722 0.5259 0.053 Uiso 1 1 calc R U
C17 C 0.75643(19) 0.4014(2) 0.56501(17) 0.0549(8) Uani 1 1 d . .
H17A H 0.7362 0.3425 0.5743 0.066 Uiso 1 1 calc R U
C18 C 0.82811(19) 0.4322(3) 0.59135(16) 0.0595(10) Uani 1 1 d . .
H18A H 0.8676 0.3985 0.6223 0.071 Uiso 1 1 calc R U
C19 C 0.82909(16) 0.5203(2) 0.58059(16) 0.0510(8) Uani 1 1 d . .
H19A H 0.8692 0.5602 0.6027 0.061 Uiso 1 1 calc R U
C20 C 0.91895(13) 0.38154(17) 0.33153(15) 0.0380(6) Uani 1 1 d . .
H20A H 0.9162 0.3890 0.2726 0.046 Uiso 1 1 calc R U
C21 C 0.96641(13) 0.42750(17) 0.38451(16) 0.0358(6) Uani 1 1 d . .
H21A H 1.0029 0.4733 0.3696 0.043 Uiso 1 1 calc R U
C22 C 0.96428(14) 0.38905(18) 0.45882(16) 0.0389(6) Uani 1 1 d . .
H22A H 0.9996 0.4017 0.5054 0.047 Uiso 1 1 calc R U
C23 C 0.91496(15) 0.31786(17) 0.45150(17) 0.0444(7) Uani 1 1 d . .
H23A H 0.9099 0.2717 0.4920 0.053 Uiso 1 1 calc R U
C24 C 0.88685(15) 0.31386(17) 0.37275(17) 0.0418(7) Uani 1 1 d . .
H24A H 0.8582 0.2646 0.3481 0.050 Uiso 1 1 calc R U

loop_
_atom_site_aniso_label
_atom_site_aniso_U_11
_atom_site_aniso_U_22
_atom_site_aniso_U_33
_atom_site_aniso_U_23
_atom_site_aniso_U_13
_atom_site_aniso_U_12
Y1 0.02033(11) 0.02481(12) 0.02382(12) 0.00130(10) 0.00417(8) 0.00240(10)
O1 0.0269(8) 0.0236(8) 0.0311(9) 0.0031(7) 0.0062(7) 0.0009(7)
N1 0.0275(10) 0.0261(11) 0.0392(12) -0.0003(9) -0.0016(9) 0.0014(9)
N2 0.0238(9) 0.0257(10) 0.0267(10) 0.0016(8) 0.0039(8) 0.0014(8)
N3 0.0231(9) 0.0216(10) 0.0352(11) -0.0007(9) 0.0067(8) 0.0023(8)
C1 0.0240(11) 0.0253(12) 0.0329(13) 0.0028(10) 0.0049(10) 0.0004(10)
C2 0.0248(11) 0.0334(13) 0.0265(12) 0.0019(10) 0.0085(9) 0.0004(10)
C3 0.0233(11) 0.0233(12) 0.0325(13) -0.0010(10) 0.0043(10) 0.0032(10)
C4 0.0342(13) 0.0220(12) 0.0395(14) 0.0046(11) 0.0045(11) 0.0049(11)
C5 0.0319(13) 0.0216(12) 0.0457(15) 0.0026(11) 0.0085(11) 0.0078(11)
C6 0.0281(12) 0.0237(12) 0.0466(15) -0.0033(11) 0.0146(11) -0.0018(10)
C7 0.0429(15) 0.0334(14) 0.0420(15) 0.0022(12) 0.0147(12) -0.0008(12)
C8 0.0326(14) 0.061(2) 0.0551(18) -0.0093(16) 0.0106(13) -0.0095(14)
C9 0.0251(12) 0.0494(17) 0.0544(17) 0.0161(14) 0.0106(12) 0.0005(12)
C10 0.0465(15) 0.0309(14) 0.0400(15) -0.0019(12) -0.0073(12) -0.0049(12)
C11 0.0527(17) 0.0243(13) 0.0348(14) -0.0062(11) -0.0009(13) 0.0077(12)
C12 0.066(2) 0.0442(18) 0.0502(18) -0.0239(15) -0.0260(17) 0.0249(16)
C13 0.0320(15) 0.058(2) 0.083(2) -0.0333(19) -0.0133(16) 0.0023(15)
C14 0.0298(13) 0.0365(15) 0.0618(18) -0.0085(14) 0.0031(13) -0.0052(12)
C15 0.0428(15) 0.0534(17) 0.0340(14) -0.0097(13) 0.0173(12) 0.0075(15)
C16 0.0289(13) 0.068(2) 0.0361(14) -0.0023(14) 0.0144(11) -0.0010(14)
C17 0.076(2) 0.0541(19) 0.0373(16) 0.0088(14) 0.0318(16) -0.0090(18)
C18 0.0556(19) 0.101(3) 0.0229(14) 0.0119(16) 0.0076(13) 0.032(2)
C19 0.0381(15) 0.083(2) 0.0320(15) -0.0209(16) 0.0072(12) -0.0048(16)
C20 0.0315(13) 0.0468(16) 0.0365(14) -0.0086(12) 0.0096(11) 0.0095(13)
C21 0.0193(11) 0.0380(14) 0.0505(16) -0.0051(13) 0.0058(11) 0.0048(11)
C22 0.0262(12) 0.0475(17) 0.0425(15) -0.0047(13) -0.0050(11) 0.0163(12)
C23 0.0442(15) 0.0348(15) 0.0551(18) 0.0123(13) 0.0132(14) 0.0217(13)
C24 0.0361(14) 0.0318(14) 0.0578(18) -0.0135(13) 0.0069(13) 0.0068(12)

loop_
_atom_type_symbol
_atom_type_description
_atom_type_scat_dispersion_real
_atom_type_scat_dispersion_imag
_atom_type_scat_source
C C 0.0033 0.0016 'International Tables Vol C Tables 4.2.6.8 and 6.1.1.4'
H H 0.0000 0.0000 'International Tables Vol C Tables 4.2.6.8 and 6.1.1.4'
N N 0.0061 0.0033 'International Tables Vol C Tables 4.2.6.8 and 6.1.1.4'
O O 0.0106 0.0060 'International Tables Vol C Tables 4.2.6.8 and 6.1.1.4'
Y Y -2.7962 3.5667 'International Tables Vol C Tables 4.2.6.8 and 6.1.1.4'

loop_
_geom_angle_atom_site_label_1
_geom_angle_atom_site_label_2
_geom_angle_atom_site_label_3
_geom_angle
O1 Y1 N1 93.79(7)
O1 Y1 C19 94.86(9)
N1 Y1 C19 131.26(8)
O1 Y1 C23 136.79(7)
N1 Y1 C23 103.97(8)
C19 Y1 C23 101.78(10)
O1 Y1 C18 124.86(10)
N1 Y1 C18 121.36(10)
C19 Y1 C18 30.02(10)
C23 Y1 C18 78.07(9)
O1 Y1 C17 132.53(8)
N1 Y1 C17 91.17(9)
C19 Y1 C17 49.88(10)
C23 Y1 C17 86.77(9)
C18 Y1 C17 30.29(10)
O1 Y1 C24 121.87(8)
N1 Y1 C24 80.01(8)
C19 Y1 C24 131.95(10)
C23 Y1 C24 30.23(8)
C18 Y1 C24 106.19(10)
C17 Y1 C24 105.50(9)
O1 Y1 C22 111.41(8)
N1 Y1 C22 130.00(8)
C19 Y1 C22 90.20(9)
C23 Y1 C22 30.46(8)
C18 Y1 C22 78.83(9)
C17 Y1 C22 100.68(10)
C24 Y1 C22 50.00(8)
O1 Y1 C16 104.29(8)
N1 Y1 C16 81.91(8)
C19 Y1 C16 49.49(9)
C23 Y1 C16 116.89(9)
C18 Y1 C16 49.60(9)
C17 Y1 C16 30.21(9)
C24 Y1 C16 131.11(9)
C22 Y1 C16 128.02(9)
O1 Y1 C15 83.90(8)
N1 Y1 C15 104.54(8)
C19 Y1 C15 29.79(8)
C23 Y1 C15 127.17(9)
C18 Y1 C15 49.11(10)
C17 Y1 C15 49.34(10)
C24 Y1 C15 153.84(9)
C22 Y1 C15 119.99(8)
C16 Y1 C15 29.60(8)
O1 Y1 C20 92.83(7)
N1 Y1 C20 88.43(7)
C19 Y1 C20 138.72(8)
C23 Y1 C20 49.59(8)
C18 Y1 C20 125.77(9)
C17 Y1 C20 134.52(10)
C24 Y1 C20 30.00(8)
C22 Y1 C20 49.54(8)
C16 Y1 C20 160.79(9)
C15 Y1 C20 166.77(8)
O1 Y1 C21 87.24(7)
N1 Y1 C21 118.03(7)
C19 Y1 C21 110.24(8)
C23 Y1 C21 49.61(8)
C18 Y1 C21 107.19(9)
C17 Y1 C21 130.53(10)
C24 Y1 C21 49.53(8)
C22 Y1 C21 29.89(8)
C16 Y1 C21 156.68(9)
C15 Y1 C21 136.97(8)
C20 Y1 C21 29.83(8)
C1 O1 Y1 170.30(14)
C14 N1 C11 104.5(2)
C14 N1 Y1 131.82(18)
C11 N1 Y1 122.10(17)
C3 N2 C4 108.25(18)
C3 N2 C2 125.79(19)
C4 N2 C2 125.81(19)
C3 N3 C5 108.44(19)
C3 N3 C6 124.85(19)
C5 N3 C6 126.69(19)
O1 C1 C10 110.05(19)
O1 C1 C9 109.95(19)
C10 C1 C9 110.3(2)
O1 C1 C2 109.26(18)
C10 C1 C2 110.82(19)
C9 C1 C2 106.43(18)
N2 C2 C1 112.27(17)
N2 C3 N3 108.9(2)
C5 C4 N2 107.6(2)
C4 C5 N3 106.8(2)
N3 C6 C8 110.8(2)
N3 C6 C7 109.16(19)
C8 C6 C7 113.0(2)
C12 C11 N1 111.0(3)
C11 C12 C13 106.7(3)
C14 C13 C12 106.4(3)
C13 C14 N1 111.4(3)
C16 C15 C19 109.1(3)
C16 C15 Y1 75.04(15)
C19 C15 Y1 74.31(15)
C15 C16 C17 107.8(3)
C15 C16 Y1 75.35(14)
C17 C16 Y1 74.40(14)
C18 C17 C16 107.1(3)
C18 C17 Y1 74.72(16)
C16 C17 Y1 75.38(15)
C19 C18 C17 108.3(3)
C19 C18 Y1 74.99(16)
C17 C18 Y1 74.99(16)
C15 C19 C18 107.6(3)
C15 C19 Y1 75.90(15)
C18 C19 Y1 75.00(17)
C21 C20 C24 108.2(2)
C21 C20 Y1 75.11(14)
C24 C20 Y1 74.16(14)
C22 C21 C20 108.5(2)
C22 C21 Y1 74.29(14)
C20 C21 Y1 75.06(13)
C21 C22 C23 107.5(2)
C21 C22 Y1 75.82(14)
C23 C22 Y1 74.34(14)
C24 C23 C22 108.0(2)
C24 C23 Y1 75.22(14)
C22 C23 Y1 75.20(14)
C20 C24 C23 107.8(2)
C20 C24 Y1 75.84(14)
C23 C24 Y1 74.56(14)

loop_
_geom_bond_atom_site_label_1
_geom_bond_atom_site_label_2
_geom_bond_distance
Y1 O1 2.0570(15)
Y1 N1 2.3611(19)
Y1 C19 2.679(3)
Y1 C23 2.679(2)
Y1 C18 2.679(3)
Y1 C17 2.683(3)
Y1 C24 2.688(2)
Y1 C22 2.690(2)
Y1 C16 2.695(2)
Y1 C15 2.699(2)
Y1 C20 2.709(2)
Y1 C21 2.710(2)
O1 C1 1.392(3)
N1 C14 1.370(3)
N1 C11 1.370(3)
N2 C3 1.327(3)
N2 C4 1.376(3)
N2 C2 1.473(3)
N3 C3 1.333(3)
N3 C5 1.379(3)
N3 C6 1.485(3)
C1 C10 1.521(3)
C1 C9 1.534(3)
C1 C2 1.539(3)
C4 C5 1.351(3)
C6 C8 1.509(4)
C6 C7 1.518(3)
C11 C12 1.365(4)
C12 C13 1.388(4)
C13 C14 1.362(4)
C15 C16 1.378(4)
C15 C19 1.382(4)
C16 C17 1.402(4)
C17 C18 1.401(4)
C18 C19 1.388(5)
C20 C21 1.394(4)
C20 C24 1.397(4)
C21 C22 1.393(4)
C22 C23 1.411(4)
C23 C24 1.399(4)
